data_4083106
loop_
_publ_author_name
'Gu, Xiaoxia'
'Zhu, Xiancui'
'Wei, Yun'
'Wang, Shaowu'
'Zhou, Shuangliu'
'Zhang, Guangchao'
'Mu, Xiaolong'

_publ_section_title
;
 CNC-Pincer Rare-Earth Metal Amido Complexes with a Diarylamido Linked
 Biscarbene Ligand: Synthesis, Characterization, and Catalytic Activity
;
_journal_issue 9
_journal_name_full Organometallics
_journal_page_first 2372
_journal_paper_doi 10.1021/om500354s
_journal_volume 33
_journal_year 2014
_chemical_formula_sum 'C86 H114 Cl N13 Si6 Y2'
_chemical_formula_weight 1711.71
_chemical_name_systematic
; 
 ? 
;
_space_group_IT_number 2
_symmetry_cell_setting triclinic
_symmetry_space_group_name_Hall '-P 1'
_symmetry_space_group_name_H-M 'P -1'
_atom_sites_solution_hydrogens geom
_atom_sites_solution_primary direct
_atom_sites_solution_secondary difmap
_audit_creation_method SHELXL-97
_cell_angle_alpha 111.0210(10)
_cell_angle_beta 106.1940(10)
_cell_angle_gamma 93.6070(10)
_cell_formula_units_Z 2
_cell_length_a 17.2310(11)
_cell_length_b 17.6367(11)
_cell_length_c 18.4206(12)
_cell_measurement_reflns_used 9435
_cell_measurement_temperature 293(2)
_cell_measurement_theta_max 0.00
_cell_measurement_theta_min 0.00
_cell_volume 4934.5(5)
_computing_cell_refinement 'Bruker SMART'
_computing_data_collection 'Bruker SMART'
_computing_data_reduction 'Bruker SAINT'
_computing_molecular_graphics 'Bruker SHELXTL'
_computing_publication_material 'Bruker SHELXTL'
_computing_structure_refinement 'SHELXL-97 (Sheldrick, 1997)'
_computing_structure_solution 'SHELXS-97 (Sheldrick, 1990)'
_diffrn_ambient_temperature 293(2)
_diffrn_measured_fraction_theta_full 0.992
_diffrn_measured_fraction_theta_max 0.992
_diffrn_measurement_device_type 'CCD area detector'
_diffrn_measurement_method 'phi and omega scans'
_diffrn_radiation_monochromator graphite
_diffrn_radiation_source 'fine-focus sealed tube'
_diffrn_radiation_type MoK\a
_diffrn_radiation_wavelength 0.71073
_diffrn_reflns_av_R_equivalents 0.0345
_diffrn_reflns_av_sigmaI/netI 0.0699
_diffrn_reflns_limit_h_max 20
_diffrn_reflns_limit_h_min -20
_diffrn_reflns_limit_k_max 20
_diffrn_reflns_limit_k_min -20
_diffrn_reflns_limit_l_max 21
_diffrn_reflns_limit_l_min -21
_diffrn_reflns_number 35553
_diffrn_reflns_theta_full 25.00
_diffrn_reflns_theta_max 25.00
_diffrn_reflns_theta_min 1.46
_exptl_absorpt_coefficient_mu 1.315
_exptl_absorpt_correction_T_max 0.8271
_exptl_absorpt_correction_T_min 0.7431
_exptl_absorpt_correction_type multi-scan
_exptl_crystal_colour colorless
_exptl_crystal_density_diffrn 1.152
_exptl_crystal_density_method 'not measured'
_exptl_crystal_description block
_exptl_crystal_F_000 1800
_exptl_crystal_size_max 0.24
_exptl_crystal_size_mid 0.20
_exptl_crystal_size_min 0.15
_platon_squeeze_details
;
;
_refine_diff_density_max 0.495
_refine_diff_density_min -0.366
_refine_diff_density_rms 0.049
_refine_ls_extinction_method none
_refine_ls_goodness_of_fit_ref 1.018
_refine_ls_hydrogen_treatment mixed
_refine_ls_matrix_type full
_refine_ls_number_parameters 972
_refine_ls_number_reflns 17250
_refine_ls_number_restraints 0
_refine_ls_restrained_S_all 1.018
_refine_ls_R_factor_all 0.0863
_refine_ls_R_factor_gt 0.0453
_refine_ls_shift/su_max 0.041
_refine_ls_shift/su_mean 0.000
_refine_ls_structure_factor_coef Fsqd
_refine_ls_weighting_details 'calc w=1/[\s^2^(Fo^2^)+(0.0400P)^2^+0.2598P] where P=(Fo^2^+2Fc^2^)/3'
_refine_ls_weighting_scheme calc
_refine_ls_wR_factor_gt 0.0924
_refine_ls_wR_factor_ref 0.1006
_reflns_number_gt 10486
_reflns_number_total 17250
_reflns_threshold_expression >2sigma(I)
_cod_data_source_file om500354s_si_002.cif
_cod_data_source_block 3
_cod_depositor_comments
;
The following automatic conversions were performed:

'_symmetry_cell_setting' value 'Triclinic' changed to 'triclinic'
according to
/usr/data/users/saulius/crontab/automatic-downloads/rss-feeds/ACS/lib/dictionaries/cif_core.dic
dictionary named 'cif_core.dic' version 2.4.2 from 2011-04-26.

Automatic conversion script
Id: cif_fix_values 2281 2013-09-26 08:29:07Z andrius 

 Adding full bibliography for 4083104--4083112.cif.
;
_cod_original_sg_symbol_H-M P-1
_cod_database_code 4083106

loop_
_symmetry_equiv_pos_as_xyz
'x, y, z'
'-x, -y, -z'

loop_
_atom_site_label
_atom_site_type_symbol
_atom_site_fract_x
_atom_site_fract_y
_atom_site_fract_z
_atom_site_U_iso_or_equiv
_atom_site_adp_type
_atom_site_occupancy
_atom_site_symmetry_multiplicity
_atom_site_calc_flag
_atom_site_refinement_flags
C11 C 0.93749(11) 0.74771(9) 0.85999(12) 0.0413(7) Uani 1 1 d G
C12 C 1.02179(11) 0.76955(12) 0.87873(12) 0.0496(8) Uani 1 1 d G
H12 H 1.0543 0.7290 0.8726 0.060 Uiso 1 1 calc R
C13 C 1.05754(9) 0.85198(14) 0.90659(13) 0.0535(9) Uani 1 1 d G
C14 C 1.00899(12) 0.91257(10) 0.91572(12) 0.0571(9) Uani 1 1 d G
H14 H 1.0329 0.9677 0.9344 0.069 Uiso 1 1 calc R
C15 C 0.92468(12) 0.89073(11) 0.89699(12) 0.0482(8) Uani 1 1 d G
H15 H 0.8922 0.9313 0.9031 0.058 Uiso 1 1 calc R
C16 C 0.88893(8) 0.80830(12) 0.86912(12) 0.0411(7) Uani 1 1 d G
C6 C 0.83283(16) 0.41750(15) 0.81708(17) 0.0583(9) Uani 1 1 d G
C5 C 0.80571(19) 0.33250(17) 0.77897(17) 0.1144(17) Uani 1 1 d G
H5 H 0.7570 0.3106 0.7350 0.137 Uiso 1 1 calc R
C4 C 0.8513(3) 0.28023(13) 0.8066(2) 0.156(3) Uani 1 1 d G
H4 H 0.8332 0.2234 0.7811 0.187 Uiso 1 1 calc R
C3 C 0.9241(2) 0.3129(2) 0.8724(2) 0.1216(19) Uani 1 1 d G
H3 H 0.9546 0.2780 0.8909 0.146 Uiso 1 1 calc R
C2 C 0.95118(16) 0.3979(3) 0.91051(19) 0.1159(17) Uani 1 1 d G
H2 H 0.9998 0.4198 0.9545 0.139 Uiso 1 1 calc R
C1 C 0.90557(18) 0.45021(15) 0.88286(17) 0.0965(14) Uani 1 1 d G
H1 H 0.9237 0.5071 0.9084 0.116 Uiso 1 1 calc R
C7 C 0.7836(2) 0.4733(2) 0.7874(2) 0.0600(9) Uani 1 1 d .
H7A H 0.7471 0.4422 0.7317 0.072 Uiso 1 1 calc R
H7B H 0.7501 0.4946 0.8219 0.072 Uiso 1 1 calc R
C8 C 0.8903(2) 0.5321(2) 0.7450(2) 0.0589(9) Uani 1 1 d .
H8 H 0.8961 0.4824 0.7077 0.071 Uiso 1 1 calc R
C9 C 0.9327(2) 0.6062(2) 0.7654(2) 0.0542(9) Uani 1 1 d .
H9 H 0.9736 0.6185 0.7453 0.065 Uiso 1 1 calc R
C10 C 0.84344(17) 0.62310(18) 0.83764(18) 0.0414(8) Uani 1 1 d .
C17 C 1.15111(19) 0.8767(2) 0.9284(2) 0.0805(12) Uani 1 1 d .
H17A H 1.1764 0.8292 0.9254 0.121 Uiso 1 1 calc R
H17B H 1.1731 0.9185 0.9830 0.121 Uiso 1 1 calc R
H17C H 1.1621 0.8978 0.8902 0.121 Uiso 1 1 calc R
C18 C 0.75388(17) 0.82917(18) 0.81057(19) 0.0418(8) Uani 1 1 d .
C19 C 0.76605(18) 0.82870(19) 0.73789(19) 0.0484(8) Uani 1 1 d .
H19 H 0.8084 0.8044 0.7223 0.058 Uiso 1 1 calc R
C20 C 0.7181(2) 0.8626(2) 0.6891(2) 0.0561(9) Uani 1 1 d .
H20 H 0.7287 0.8606 0.6417 0.067 Uiso 1 1 calc R
C21 C 0.6547(2) 0.8996(2) 0.7091(2) 0.0613(10) Uani 1 1 d .
C22 C 0.64135(19) 0.9015(2) 0.7795(2) 0.0592(10) Uani 1 1 d .
H22 H 0.5984 0.9256 0.7937 0.071 Uiso 1 1 calc R
C23 C 0.69015(18) 0.86841(19) 0.8309(2) 0.0464(8) Uani 1 1 d .
C24 C 0.6004(2) 0.9353(3) 0.6535(3) 0.0964(14) Uani 1 1 d .
H24A H 0.5439 0.9198 0.6477 0.145 Uiso 1 1 calc R
H24B H 0.6076 0.9142 0.6004 0.145 Uiso 1 1 calc R
H24C H 0.6154 0.9944 0.6773 0.145 Uiso 1 1 calc R
C25 C 0.6539(2) 0.9506(2) 0.9534(3) 0.0752(11) Uani 1 1 d .
H25 H 0.6511 0.9987 0.9436 0.090 Uiso 1 1 calc R
C26 C 0.6398(2) 0.9383(2) 1.0155(3) 0.0815(12) Uani 1 1 d .
H26 H 0.6254 0.9761 1.0577 0.098 Uiso 1 1 calc R
C27 C 0.67229(17) 0.82064(19) 0.9383(2) 0.0467(8) Uani 1 1 d .
C28 C 0.6384(2) 0.8203(2) 1.0618(2) 0.0684(10) Uani 1 1 d .
H28A H 0.6807 0.8477 1.1149 0.082 Uiso 1 1 calc R
H28B H 0.6441 0.7628 1.0399 0.082 Uiso 1 1 calc R
C29 C 0.5551(2) 0.8252(2) 1.0727(2) 0.0571(9) Uani 1 1 d .
C30 C 0.5486(3) 0.8738(2) 1.1464(3) 0.0819(12) Uani 1 1 d .
H30 H 0.5957 0.9039 1.1902 0.098 Uiso 1 1 calc R
C31 C 0.4718(4) 0.8787(3) 1.1564(4) 0.1125(17) Uani 1 1 d .
H31 H 0.4680 0.9131 1.2066 0.135 Uiso 1 1 calc R
C32 C 0.4033(3) 0.8347(4) 1.0948(4) 0.1113(18) Uani 1 1 d .
H32 H 0.3524 0.8376 1.1028 0.134 Uiso 1 1 calc R
C33 C 0.4081(3) 0.7858(4) 1.0204(4) 0.1119(17) Uani 1 1 d .
H33 H 0.3606 0.7554 0.9772 0.134 Uiso 1 1 calc R
C34 C 0.4840(3) 0.7815(3) 1.0096(2) 0.0888(13) Uani 1 1 d .
H34 H 0.4872 0.7484 0.9586 0.107 Uiso 1 1 calc R
C35 C 1.0066(3) 0.9698(2) 1.2153(2) 0.0737(11) Uani 1 1 d .
H35 H 0.9750 0.9964 1.2467 0.088 Uiso 1 1 calc R
C36 C 1.0910(3) 0.9908(3) 1.2459(3) 0.0878(13) Uani 1 1 d .
H36 H 1.1162 1.0321 1.2980 0.105 Uiso 1 1 calc R
C37 C 1.1384(3) 0.9513(3) 1.2003(3) 0.0847(13) Uani 1 1 d .
H37 H 1.1954 0.9647 1.2220 0.102 Uiso 1 1 calc R
C38 C 1.1011(3) 0.8919(2) 1.1229(3) 0.0759(11) Uani 1 1 d .
H38 H 1.1327 0.8657 1.0912 0.091 Uiso 1 1 calc R
C39 C 1.0164(2) 0.8712(2) 1.0920(2) 0.0603(9) Uani 1 1 d .
H39 H 0.9913 0.8309 1.0394 0.072 Uiso 1 1 calc R
C40 C 0.9690(2) 0.9087(2) 1.1372(2) 0.0540(9) Uani 1 1 d .
C41 C 0.8773(2) 0.8825(2) 1.1037(2) 0.0667(10) Uani 1 1 d .
H41A H 0.8520 0.9248 1.1343 0.080 Uiso 1 1 calc R
H41B H 0.8579 0.8758 1.0466 0.080 Uiso 1 1 calc R
C42 C 0.8688(2) 0.7945(3) 1.1835(2) 0.0826(13) Uani 1 1 d .
H42 H 0.8912 0.8359 1.2358 0.099 Uiso 1 1 calc R
C43 C 0.8457(2) 0.7154(3) 1.1654(2) 0.0823(13) Uani 1 1 d .
H43 H 0.8486 0.6906 1.2027 0.099 Uiso 1 1 calc R
C44 C 0.82068(18) 0.7309(2) 1.04466(19) 0.0478(8) Uani 1 1 d .
C45 C 0.78853(19) 0.5886(2) 1.0390(2) 0.0526(9) Uani 1 1 d .
C46 C 0.8326(2) 0.5383(3) 1.0716(2) 0.0705(11) Uani 1 1 d .
H46 H 0.8803 0.5625 1.1166 0.085 Uiso 1 1 calc R
C47 C 0.8084(3) 0.4542(3) 1.0397(3) 0.0782(12) Uani 1 1 d .
C48 C 0.7372(3) 0.4205(2) 0.9740(3) 0.0771(12) Uani 1 1 d .
H48 H 0.7185 0.3638 0.9520 0.093 Uiso 1 1 calc R
C49 C 0.6929(2) 0.4686(2) 0.9400(2) 0.0629(10) Uani 1 1 d .
H49 H 0.6449 0.4433 0.8958 0.075 Uiso 1 1 calc R
C50 C 0.71761(19) 0.5545(2) 0.9698(2) 0.0496(8) Uani 1 1 d .
C51 C 0.8576(3) 0.4004(3) 1.0767(3) 0.1192(18) Uani 1 1 d .
H51A H 0.8206 0.3590 1.0791 0.179 Uiso 1 1 calc R
H51B H 0.8934 0.4342 1.1312 0.179 Uiso 1 1 calc R
H51C H 0.8897 0.3742 1.0431 0.179 Uiso 1 1 calc R
C52 C 0.58903(19) 0.58197(18) 0.90428(19) 0.0468(8) Uani 1 1 d .
C53 C 0.5503(2) 0.5801(2) 0.9608(2) 0.0612(10) Uani 1 1 d .
H53 H 0.5825 0.5888 1.0138 0.073 Uiso 1 1 calc R
C54 C 0.4665(2) 0.5659(2) 0.9412(2) 0.0738(11) Uani 1 1 d .
H54 H 0.4433 0.5649 0.9809 0.089 Uiso 1 1 calc R
C55 C 0.4159(2) 0.5530(2) 0.8636(3) 0.0729(11) Uani 1 1 d .
C56 C 0.4526(2) 0.5535(2) 0.8071(2) 0.0652(10) Uani 1 1 d .
H56 H 0.4196 0.5453 0.7545 0.078 Uiso 1 1 calc R
C57 C 0.53751(19) 0.56599(19) 0.8252(2) 0.0483(8) Uani 1 1 d .
C58 C 0.3223(2) 0.5395(3) 0.8416(3) 0.1113(17) Uani 1 1 d .
H58A H 0.3051 0.5920 0.8580 0.167 Uiso 1 1 calc R
H58B H 0.3056 0.5083 0.8697 0.167 Uiso 1 1 calc R
H58C H 0.2976 0.5098 0.7833 0.167 Uiso 1 1 calc R
C59 C 0.5317(2) 0.4980(2) 0.6804(2) 0.0650(10) Uani 1 1 d .
H59 H 0.4853 0.4580 0.6632 0.078 Uiso 1 1 calc R
C60 C 0.5746(2) 0.5085(2) 0.6342(2) 0.0671(10) Uani 1 1 d .
H60 H 0.5644 0.4772 0.5786 0.080 Uiso 1 1 calc R
C61 C 0.63528(18) 0.60652(19) 0.76257(19) 0.0442(8) Uani 1 1 d .
C62 C 0.70055(18) 0.6070(2) 0.65813(19) 0.0550(9) Uani 1 1 d .
H62A H 0.7320 0.5642 0.6406 0.066 Uiso 1 1 calc R
H62B H 0.7380 0.6531 0.7049 0.066 Uiso 1 1 calc R
C63 C 0.66739(19) 0.6352(2) 0.58941(19) 0.0496(8) Uani 1 1 d .
C64 C 0.5956(2) 0.6661(2) 0.5775(2) 0.0690(10) Uani 1 1 d .
H64 H 0.5637 0.6671 0.6110 0.083 Uiso 1 1 calc R
C65 C 0.5707(3) 0.6955(3) 0.5164(3) 0.0893(14) Uani 1 1 d .
H65 H 0.5218 0.7159 0.5087 0.107 Uiso 1 1 calc R
C66 C 0.6171(3) 0.6950(3) 0.4672(3) 0.0949(15) Uani 1 1 d .
H66 H 0.6007 0.7158 0.4266 0.114 Uiso 1 1 calc R
C67 C 0.6877(3) 0.6638(3) 0.4782(3) 0.0937(14) Uani 1 1 d .
H67 H 0.7193 0.6626 0.4443 0.112 Uiso 1 1 calc R
C68 C 0.7127(2) 0.6341(2) 0.5386(2) 0.0736(11) Uani 1 1 d .
H68 H 0.7611 0.6130 0.5453 0.088 Uiso 1 1 calc R
C69 C 0.6037(2) 0.0954(2) 0.2490(3) 0.0896(13) Uani 1 1 d .
H69A H 0.6500 0.0680 0.2559 0.134 Uiso 1 1 calc R
H69B H 0.5659 0.0672 0.1943 0.134 Uiso 1 1 calc R
H69C H 0.5768 0.0949 0.2881 0.134 Uiso 1 1 calc R
C70 C 0.5428(2) 0.2487(2) 0.2521(3) 0.0946(14) Uani 1 1 d .
H70A H 0.5171 0.2445 0.2909 0.142 Uiso 1 1 calc R
H70B H 0.5059 0.2186 0.1972 0.142 Uiso 1 1 calc R
H70C H 0.5560 0.3057 0.2610 0.142 Uiso 1 1 calc R
C71 C 0.6752(2) 0.2008(3) 0.1780(2) 0.0995(15) Uani 1 1 d .
H71A H 0.6878 0.2560 0.1812 0.149 Uiso 1 1 calc R
H71B H 0.6325 0.1686 0.1271 0.149 Uiso 1 1 calc R
H71C H 0.7235 0.1762 0.1804 0.149 Uiso 1 1 calc R
C72 C 0.6324(2) 0.3870(3) 0.4454(3) 0.1060(16) Uani 1 1 d .
H72A H 0.5904 0.3877 0.3988 0.159 Uiso 1 1 calc R
H72B H 0.6476 0.4411 0.4888 0.159 Uiso 1 1 calc R
H72C H 0.6120 0.3481 0.4641 0.159 Uiso 1 1 calc R
C73 C 0.7451(3) 0.4236(2) 0.3616(3) 0.1021(15) Uani 1 1 d .
H73A H 0.8018 0.4286 0.3646 0.153 Uiso 1 1 calc R
H73B H 0.7333 0.4773 0.3876 0.153 Uiso 1 1 calc R
H73C H 0.7109 0.3993 0.3051 0.153 Uiso 1 1 calc R
C74 C 0.8089(3) 0.3936(3) 0.5149(2) 0.1070(16) Uani 1 1 d .
H74A H 0.8007 0.3614 0.5454 0.161 Uiso 1 1 calc R
H74B H 0.8093 0.4506 0.5459 0.161 Uiso 1 1 calc R
H74C H 0.8605 0.3881 0.5049 0.161 Uiso 1 1 calc R
C75 C 0.6464(3) 0.1945(3) 0.4945(3) 0.1206(19) Uani 1 1 d .
H75A H 0.6866 0.2433 0.5307 0.181 Uiso 1 1 calc R
H75B H 0.5999 0.1941 0.5136 0.181 Uiso 1 1 calc R
H75C H 0.6289 0.1941 0.4400 0.181 Uiso 1 1 calc R
C76 C 0.6063(2) 0.0098(3) 0.4378(3) 0.1135(17) Uani 1 1 d .
H76A H 0.5859 0.0005 0.3806 0.170 Uiso 1 1 calc R
H76B H 0.5629 0.0208 0.4613 0.170 Uiso 1 1 calc R
H76C H 0.6255 -0.0384 0.4433 0.170 Uiso 1 1 calc R
C77 C 0.7287(3) 0.1127(3) 0.6032(3) 0.1087(16) Uani 1 1 d .
H77A H 0.7377 0.0605 0.6059 0.163 Uiso 1 1 calc R
H77B H 0.6876 0.1319 0.6279 0.163 Uiso 1 1 calc R
H77C H 0.7791 0.1522 0.6322 0.163 Uiso 1 1 calc R
C78 C 0.7520(3) -0.0834(3) 0.3360(3) 0.1255(18) Uani 1 1 d .
H78A H 0.6992 -0.0990 0.3395 0.188 Uiso 1 1 calc R
H78B H 0.7804 -0.1293 0.3286 0.188 Uiso 1 1 calc R
H78C H 0.7448 -0.0677 0.2900 0.188 Uiso 1 1 calc R
C79 C 0.8306(3) -0.0312(3) 0.5188(3) 0.140(2) Uani 1 1 d .
H79A H 0.8573 0.0143 0.5704 0.210 Uiso 1 1 calc R
H79B H 0.8646 -0.0726 0.5112 0.210 Uiso 1 1 calc R
H79C H 0.7786 -0.0544 0.5187 0.210 Uiso 1 1 calc R
C80 C 0.9176(2) 0.0276(3) 0.4246(3) 0.0999(15) Uani 1 1 d .
H80A H 0.9130 0.0467 0.3812 0.150 Uiso 1 1 calc R
H80B H 0.9403 -0.0221 0.4127 0.150 Uiso 1 1 calc R
H80C H 0.9530 0.0692 0.4755 0.150 Uiso 1 1 calc R
C81 C 0.9275(3) 0.2415(4) 0.6166(3) 0.163(3) Uani 1 1 d .
H81A H 0.8738 0.2551 0.6016 0.244 Uiso 1 1 calc R
H81B H 0.9524 0.2667 0.6753 0.244 Uiso 1 1 calc R
H81C H 0.9227 0.1826 0.5985 0.244 Uiso 1 1 calc R
C82 C 1.0901(3) 0.2401(3) 0.5851(3) 0.140(2) Uani 1 1 d .
H82A H 1.0795 0.1814 0.5549 0.210 Uiso 1 1 calc R
H82B H 1.1144 0.2525 0.6427 0.210 Uiso 1 1 calc R
H82C H 1.1270 0.2660 0.5668 0.210 Uiso 1 1 calc R
C83 C 1.0239(3) 0.3935(3) 0.6337(3) 0.1266(19) Uani 1 1 d .
H83A H 1.0761 0.4132 0.6317 0.190 Uiso 1 1 calc R
H83B H 1.0282 0.4025 0.6894 0.190 Uiso 1 1 calc R
H83C H 0.9836 0.4227 0.6136 0.190 Uiso 1 1 calc R
C84 C 1.0502(3) 0.2073(3) 0.3652(3) 0.1155(17) Uani 1 1 d .
H84A H 1.0981 0.2114 0.4093 0.173 Uiso 1 1 calc R
H84B H 1.0667 0.2197 0.3245 0.173 Uiso 1 1 calc R
H84C H 1.0189 0.1522 0.3408 0.173 Uiso 1 1 calc R
C85 C 1.0552(3) 0.3864(3) 0.4578(3) 0.1165(17) Uani 1 1 d .
H85A H 1.0227 0.4286 0.4706 0.175 Uiso 1 1 calc R
H85B H 1.0828 0.3942 0.4217 0.175 Uiso 1 1 calc R
H85C H 1.0952 0.3898 0.5076 0.175 Uiso 1 1 calc R
C86 C 0.9080(2) 0.2866(3) 0.3142(3) 0.1072(16) Uani 1 1 d .
H86A H 0.8717 0.2342 0.2832 0.161 Uiso 1 1 calc R
H86B H 0.9355 0.2994 0.2802 0.161 Uiso 1 1 calc R
H86C H 0.8769 0.3287 0.3323 0.161 Uiso 1 1 calc R
Cl1 Cl 0.81419(7) 0.07585(7) 0.25797(6) 0.0882(3) Uani 1 1 d .
N1 N 0.83656(15) 0.54219(16) 0.78873(16) 0.0495(7) Uani 1 1 d .
N2 N 0.90462(14) 0.66137(15) 0.82203(15) 0.0428(6) Uani 1 1 d .
N3 N 0.80184(14) 0.78898(14) 0.85591(14) 0.0413(6) Uani 1 1 d .
N4 N 0.67348(15) 0.87907(16) 0.90578(16) 0.0482(7) Uani 1 1 d .
N5 N 0.65048(17) 0.85889(18) 1.00610(18) 0.0599(8) Uani 1 1 d .
N6 N 0.85334(15) 0.80424(18) 1.10982(17) 0.0566(7) Uani 1 1 d .
N7 N 0.81642(15) 0.67628(18) 1.08081(16) 0.0522(7) Uani 1 1 d .
N8 N 0.67591(15) 0.60108(15) 0.92929(15) 0.0486(7) Uani 1 1 d .
N9 N 0.56847(14) 0.55737(16) 0.75875(15) 0.0477(7) Uani 1 1 d .
N10 N 0.63773(15) 0.57497(16) 0.68460(15) 0.0490(7) Uani 1 1 d .
N11 N 0.71542(14) 0.25331(15) 0.35955(15) 0.0505(7) Uani 1 1 d .
N12 N 0.76873(16) 0.09208(17) 0.44862(16) 0.0582(7) Uani 1 1 d .
N13 N 0.93918(15) 0.25516(17) 0.46634(16) 0.0621(8) Uani 1 1 d .
Si1 Si 0.63960(6) 0.20417(6) 0.26613(6) 0.0611(3) Uani 1 1 d .
Si2 Si 0.72427(6) 0.35642(6) 0.41529(6) 0.0623(3) Uani 1 1 d .
Si3 Si 0.69286(7) 0.10032(7) 0.49264(7) 0.0753(3) Uani 1 1 d .
Si4 Si 0.81367(7) 0.00599(8) 0.43304(7) 0.0767(6) Uani 0.978(4) 1 d P
Si5 Si 0.99166(7) 0.27976(8) 0.56766(7) 0.0848(4) Uani 1 1 d .
Si6 Si 0.98625(6) 0.28169(7) 0.40594(7) 0.0733(3) Uani 1 1 d .
Y1 Y 0.741455(17) 0.697954(18) 0.896929(18) 0.03977(9) Uani 1 1 d .
Y2 Y 0.810546(19) 0.17896(2) 0.39671(2) 0.05298(11) Uani 1 1 d .

loop_
_atom_site_aniso_label
_atom_site_aniso_U_11
_atom_site_aniso_U_22
_atom_site_aniso_U_33
_atom_site_aniso_U_23
_atom_site_aniso_U_13
_atom_site_aniso_U_12
C11 0.0417(18) 0.043(2) 0.0474(19) 0.0215(16) 0.0209(15) 0.0116(15)
C12 0.0458(19) 0.055(2) 0.056(2) 0.0254(17) 0.0219(16) 0.0109(16)
C13 0.0426(19) 0.071(3) 0.051(2) 0.0286(19) 0.0181(16) 0.0023(18)
C14 0.062(2) 0.052(2) 0.055(2) 0.0245(18) 0.0136(18) -0.0042(18)
C15 0.0452(19) 0.046(2) 0.053(2) 0.0237(17) 0.0113(16) 0.0029(16)
C16 0.0404(18) 0.048(2) 0.0424(18) 0.0251(16) 0.0151(14) 0.0045(15)
C6 0.075(3) 0.041(2) 0.071(2) 0.0218(19) 0.041(2) 0.0125(19)
C5 0.165(5) 0.050(3) 0.104(4) 0.024(3) 0.016(3) 0.016(3)
C4 0.258(8) 0.065(3) 0.129(5) 0.044(4) 0.025(5) 0.049(4)
C3 0.169(6) 0.103(4) 0.151(5) 0.085(4) 0.079(4) 0.076(4)
C2 0.109(4) 0.116(4) 0.141(5) 0.077(4) 0.031(3) 0.027(4)
C1 0.091(3) 0.078(3) 0.116(4) 0.050(3) 0.010(3) 0.016(3)
C7 0.063(2) 0.045(2) 0.069(2) 0.0162(18) 0.0273(19) 0.0056(18)
C8 0.069(2) 0.054(2) 0.060(2) 0.0157(19) 0.036(2) 0.024(2)
C9 0.056(2) 0.053(2) 0.061(2) 0.0180(19) 0.0330(18) 0.0153(18)
C10 0.0442(18) 0.040(2) 0.0453(19) 0.0210(16) 0.0150(15) 0.0120(15)
C17 0.047(2) 0.099(3) 0.094(3) 0.041(3) 0.021(2) -0.005(2)
C18 0.0364(17) 0.0389(19) 0.052(2) 0.0217(16) 0.0143(15) -0.0009(14)
C19 0.0454(19) 0.051(2) 0.052(2) 0.0227(17) 0.0186(16) 0.0037(16)
C20 0.055(2) 0.063(2) 0.052(2) 0.0310(19) 0.0119(18) -0.0027(18)
C21 0.043(2) 0.075(3) 0.075(3) 0.048(2) 0.0095(19) 0.0057(18)
C22 0.0417(19) 0.067(2) 0.089(3) 0.048(2) 0.0254(19) 0.0167(17)
C23 0.0437(19) 0.046(2) 0.062(2) 0.0315(17) 0.0221(17) 0.0073(16)
C24 0.080(3) 0.125(4) 0.113(3) 0.089(3) 0.015(3) 0.029(3)
C25 0.100(3) 0.053(3) 0.110(3) 0.045(2) 0.069(3) 0.032(2)
C26 0.116(3) 0.048(3) 0.107(3) 0.028(2) 0.076(3) 0.032(2)
C27 0.0426(18) 0.048(2) 0.056(2) 0.0244(18) 0.0195(16) 0.0097(15)
C28 0.085(3) 0.078(3) 0.063(2) 0.038(2) 0.039(2) 0.031(2)
C29 0.071(2) 0.063(2) 0.059(2) 0.033(2) 0.038(2) 0.023(2)
C30 0.088(3) 0.078(3) 0.078(3) 0.015(2) 0.046(2) 0.009(2)
C31 0.122(4) 0.114(4) 0.123(5) 0.032(4) 0.088(4) 0.027(4)
C32 0.093(4) 0.133(5) 0.160(6) 0.086(5) 0.077(4) 0.038(4)
C33 0.076(3) 0.169(5) 0.105(4) 0.074(4) 0.028(3) 0.009(3)
C34 0.094(3) 0.117(4) 0.059(3) 0.038(3) 0.026(3) 0.021(3)
C35 0.091(3) 0.055(2) 0.060(2) 0.010(2) 0.021(2) -0.006(2)
C36 0.088(3) 0.073(3) 0.068(3) 0.015(2) -0.001(3) -0.021(3)
C37 0.064(3) 0.081(3) 0.102(4) 0.044(3) 0.010(3) -0.002(2)
C38 0.078(3) 0.072(3) 0.087(3) 0.037(3) 0.033(3) 0.013(2)
C39 0.071(3) 0.048(2) 0.056(2) 0.0207(18) 0.013(2) 0.0054(19)
C40 0.064(2) 0.040(2) 0.054(2) 0.0169(18) 0.0154(19) 0.0063(18)
C41 0.069(2) 0.053(2) 0.064(2) 0.0138(19) 0.0130(19) 0.0087(19)
C42 0.092(3) 0.096(3) 0.041(2) 0.017(2) 0.015(2) -0.019(3)
C43 0.085(3) 0.103(4) 0.049(3) 0.036(2) 0.006(2) -0.019(3)
C44 0.0443(19) 0.053(2) 0.049(2) 0.0227(19) 0.0153(16) 0.0089(16)
C45 0.050(2) 0.067(3) 0.059(2) 0.040(2) 0.0249(18) 0.0121(19)
C46 0.053(2) 0.098(3) 0.090(3) 0.067(3) 0.026(2) 0.019(2)
C47 0.072(3) 0.096(4) 0.114(4) 0.079(3) 0.046(3) 0.040(3)
C48 0.100(3) 0.060(3) 0.106(3) 0.050(3) 0.060(3) 0.027(2)
C49 0.077(3) 0.056(2) 0.072(2) 0.036(2) 0.034(2) 0.014(2)
C50 0.054(2) 0.055(2) 0.057(2) 0.0325(19) 0.0277(18) 0.0133(18)
C51 0.109(4) 0.134(4) 0.188(5) 0.123(4) 0.069(4) 0.068(3)
C52 0.053(2) 0.047(2) 0.052(2) 0.0267(17) 0.0242(17) 0.0044(16)
C53 0.061(2) 0.073(3) 0.063(2) 0.041(2) 0.0230(19) 0.0038(19)
C54 0.070(3) 0.104(3) 0.082(3) 0.061(3) 0.045(2) 0.019(2)
C55 0.051(2) 0.102(3) 0.096(3) 0.063(3) 0.037(2) 0.012(2)
C56 0.048(2) 0.090(3) 0.072(3) 0.048(2) 0.0202(19) 0.0070(19)
C57 0.0451(19) 0.052(2) 0.058(2) 0.0284(17) 0.0242(17) 0.0035(16)
C58 0.057(3) 0.185(5) 0.134(4) 0.097(4) 0.049(3) 0.024(3)
C59 0.053(2) 0.068(3) 0.061(2) 0.017(2) 0.0153(19) -0.0121(19)
C60 0.066(2) 0.066(3) 0.050(2) 0.0076(19) 0.014(2) -0.010(2)
C61 0.0438(19) 0.049(2) 0.045(2) 0.0202(16) 0.0185(15) 0.0101(16)
C62 0.0437(19) 0.071(2) 0.051(2) 0.0203(18) 0.0222(16) 0.0088(17)
C63 0.0438(19) 0.058(2) 0.044(2) 0.0161(17) 0.0164(16) 0.0043(16)
C64 0.057(2) 0.084(3) 0.067(3) 0.030(2) 0.020(2) 0.013(2)
C65 0.062(3) 0.093(3) 0.100(4) 0.045(3) 0.000(3) 0.006(2)
C66 0.098(4) 0.102(4) 0.076(3) 0.050(3) 0.002(3) -0.010(3)
C67 0.098(4) 0.126(4) 0.077(3) 0.055(3) 0.038(3) 0.011(3)
C68 0.072(3) 0.095(3) 0.070(3) 0.041(2) 0.036(2) 0.015(2)
C69 0.079(3) 0.069(3) 0.102(3) 0.021(2) 0.019(2) 0.006(2)
C70 0.056(2) 0.081(3) 0.129(4) 0.038(3) 0.007(2) 0.018(2)
C71 0.085(3) 0.152(4) 0.067(3) 0.056(3) 0.016(2) 0.016(3)
C72 0.093(3) 0.075(3) 0.154(4) 0.022(3) 0.073(3) 0.033(2)
C73 0.114(4) 0.075(3) 0.129(4) 0.052(3) 0.042(3) 0.014(3)
C74 0.112(4) 0.090(3) 0.080(3) 0.004(3) 0.007(3) 0.032(3)
C75 0.155(5) 0.139(4) 0.164(5) 0.104(4) 0.121(4) 0.089(4)
C76 0.078(3) 0.137(4) 0.136(4) 0.075(4) 0.024(3) 0.003(3)
C77 0.124(4) 0.134(4) 0.101(4) 0.066(3) 0.058(3) 0.031(3)
C78 0.136(4) 0.077(3) 0.143(5) 0.017(3) 0.050(4) 0.022(3)
C79 0.197(6) 0.159(5) 0.155(5) 0.117(4) 0.098(4) 0.118(5)
C80 0.079(3) 0.137(4) 0.104(3) 0.060(3) 0.033(3) 0.063(3)
C81 0.144(5) 0.238(7) 0.071(3) 0.058(4) 0.005(3) -0.050(5)
C82 0.114(4) 0.159(5) 0.094(4) 0.017(3) -0.010(3) 0.061(4)
C83 0.095(3) 0.136(4) 0.089(3) -0.010(3) 0.011(3) 0.023(3)
C84 0.096(3) 0.121(4) 0.142(4) 0.030(3) 0.082(3) 0.044(3)
C85 0.111(4) 0.099(4) 0.128(4) 0.027(3) 0.051(3) -0.006(3)
C86 0.082(3) 0.156(5) 0.110(4) 0.073(3) 0.047(3) 0.015(3)
Cl1 0.0945(8) 0.1127(9) 0.0639(6) 0.0290(6) 0.0363(6) 0.0484(7)
N1 0.0519(16) 0.0397(17) 0.0605(18) 0.0180(14) 0.0250(14) 0.0127(13)
N2 0.0425(15) 0.0404(16) 0.0494(16) 0.0168(13) 0.0210(13) 0.0108(13)
N3 0.0411(14) 0.0402(15) 0.0498(15) 0.0244(13) 0.0162(12) 0.0099(12)
N4 0.0516(16) 0.0424(17) 0.0633(18) 0.0260(15) 0.0288(14) 0.0164(13)
N5 0.071(2) 0.058(2) 0.068(2) 0.0297(17) 0.0400(16) 0.0221(16)
N6 0.0525(17) 0.060(2) 0.0503(18) 0.0163(16) 0.0154(14) 0.0038(15)
N7 0.0488(16) 0.066(2) 0.0478(18) 0.0306(16) 0.0157(13) 0.0033(14)
N8 0.0459(16) 0.0533(17) 0.0536(16) 0.0308(14) 0.0154(13) 0.0007(13)
N9 0.0421(15) 0.0524(17) 0.0458(16) 0.0182(14) 0.0139(13) -0.0022(13)
N10 0.0443(15) 0.0572(18) 0.0456(17) 0.0180(14) 0.0191(13) 0.0021(14)
N11 0.0446(15) 0.0548(17) 0.0553(17) 0.0212(14) 0.0209(13) 0.0126(13)
N12 0.0567(17) 0.0660(19) 0.0601(18) 0.0314(15) 0.0202(14) 0.0208(14)
N13 0.0422(15) 0.077(2) 0.0613(18) 0.0184(16) 0.0191(14) 0.0129(14)
Si1 0.0465(6) 0.0671(7) 0.0674(7) 0.0277(6) 0.0128(5) 0.0119(5)
Si2 0.0541(6) 0.0620(7) 0.0704(7) 0.0222(6) 0.0232(5) 0.0161(5)
Si3 0.0777(8) 0.0880(9) 0.0883(8) 0.0531(7) 0.0419(7) 0.0270(7)
Si4 0.0858(9) 0.0791(10) 0.0787(9) 0.0415(7) 0.0284(7) 0.0357(7)
Si5 0.0621(7) 0.1072(10) 0.0616(7) 0.0140(7) 0.0107(6) 0.0127(7)
Si6 0.0525(6) 0.0809(8) 0.0833(8) 0.0194(6) 0.0348(6) 0.0090(6)
Y1 0.04201(18) 0.03950(18) 0.04402(18) 0.02049(15) 0.01780(14) 0.00734(14)
Y2 0.04527(19) 0.0649(2) 0.0525(2) 0.02458(18) 0.01815(16) 0.01569(17)

loop_
_atom_type_symbol
_atom_type_description
_atom_type_scat_dispersion_real
_atom_type_scat_dispersion_imag
_atom_type_scat_source
C C 0.0033 0.0016 'International Tables Vol C Tables 4.2.6.8 and 6.1.1.4'
H H 0.0000 0.0000 'International Tables Vol C Tables 4.2.6.8 and 6.1.1.4'
N N 0.0061 0.0033 'International Tables Vol C Tables 4.2.6.8 and 6.1.1.4'
Cl Cl 0.1484 0.1585 'International Tables Vol C Tables 4.2.6.8 and 6.1.1.4'
Y Y -2.7962 3.5667 'International Tables Vol C Tables 4.2.6.8 and 6.1.1.4'
Si Si 0.0817 0.0704 'International Tables Vol C Tables 4.2.6.8 and 6.1.1.4'

loop_
_geom_angle_atom_site_label_1
_geom_angle_atom_site_label_2
_geom_angle_atom_site_label_3
_geom_angle
C12 C11 C16 120.0
C12 C11 N2 116.18(16)
C16 C11 N2 123.34(16)
C13 C12 C11 120.0
C13 C12 H12 120.0
C11 C12 H12 120.0
C12 C13 C14 120.0
C12 C13 C17 120.2(2)
C14 C13 C17 119.8(2)
C15 C14 C13 120.0
C15 C14 H14 120.0
C13 C14 H14 120.0
C14 C15 C16 120.0
C14 C15 H15 120.0
C16 C15 H15 120.0
C15 C16 C11 120.0
C15 C16 N3 118.07(16)
C11 C16 N3 121.78(16)
C5 C6 C1 120.0
C5 C6 C7 119.8(2)
C1 C6 C7 120.2(2)
C4 C5 C6 120.0
C4 C5 H5 120.0
C6 C5 H5 120.0
C5 C4 C3 120.0
C5 C4 H4 120.0
C3 C4 H4 120.0
C4 C3 C2 120.0
C4 C3 H3 120.0
C2 C3 H3 120.0
C1 C2 C3 120.0
C1 C2 H2 120.0
C3 C2 H2 120.0
C2 C1 C6 120.0
C2 C1 H1 120.0
C6 C1 H1 120.0
N1 C7 C6 111.3(3)
N1 C7 H7A 109.4
C6 C7 H7A 109.4
N1 C7 H7B 109.4
C6 C7 H7B 109.4
H7A C7 H7B 108.0
C9 C8 N1 107.3(3)
C9 C8 H8 126.4
N1 C8 H8 126.4
C8 C9 N2 106.8(3)
C8 C9 H9 126.6
N2 C9 H9 126.6
N1 C10 N2 102.5(3)
N1 C10 Y1 130.4(2)
N2 C10 Y1 123.0(2)
C13 C17 H17A 109.5
C13 C17 H17B 109.5
H17A C17 H17B 109.5
C13 C17 H17C 109.5
H17A C17 H17C 109.5
H17B C17 H17C 109.5
C23 C18 C19 115.4(3)
C23 C18 N3 124.2(3)
C19 C18 N3 120.4(3)
C20 C19 C18 122.7(3)
C20 C19 H19 118.6
C18 C19 H19 118.6
C19 C20 C21 121.2(3)
C19 C20 H20 119.4
C21 C20 H20 119.4
C22 C21 C20 117.6(3)
C22 C21 C24 121.5(4)
C20 C21 C24 120.9(4)
C21 C22 C23 122.2(3)
C21 C22 H22 118.9
C23 C22 H22 118.9
C22 C23 C18 120.8(3)
C22 C23 N4 117.0(3)
C18 C23 N4 122.2(3)
C21 C24 H24A 109.5
C21 C24 H24B 109.5
H24A C24 H24B 109.5
C21 C24 H24C 109.5
H24A C24 H24C 109.5
H24B C24 H24C 109.5
C26 C25 N4 107.4(3)
C26 C25 H25 126.3
N4 C25 H25 126.3
C25 C26 N5 107.0(3)
C25 C26 H26 126.5
N5 C26 H26 126.5
N5 C27 N4 103.2(3)
N5 C27 Y1 132.3(2)
N4 C27 Y1 121.6(2)
N5 C28 C29 111.9(3)
N5 C28 H28A 109.2
C29 C28 H28A 109.2
N5 C28 H28B 109.2
C29 C28 H28B 109.2
H28A C28 H28B 107.9
C30 C29 C34 118.1(4)
C30 C29 C28 120.2(4)
C34 C29 C28 121.7(4)
C29 C30 C31 120.2(4)
C29 C30 H30 119.9
C31 C30 H30 119.9
C32 C31 C30 121.0(5)
C32 C31 H31 119.5
C30 C31 H31 119.5
C31 C32 C33 119.9(5)
C31 C32 H32 120.1
C33 C32 H32 120.1
C32 C33 C34 119.5(5)
C32 C33 H33 120.3
C34 C33 H33 120.3
C29 C34 C33 121.3(4)
C29 C34 H34 119.4
C33 C34 H34 119.4
C36 C35 C40 119.6(4)
C36 C35 H35 120.2
C40 C35 H35 120.2
C35 C36 C37 120.6(4)
C35 C36 H36 119.7
C37 C36 H36 119.7
C38 C37 C36 119.6(4)
C38 C37 H37 120.2
C36 C37 H37 120.2
C37 C38 C39 119.7(4)
C37 C38 H38 120.2
C39 C38 H38 120.2
C40 C39 C38 121.2(4)
C40 C39 H39 119.4
C38 C39 H39 119.4
C39 C40 C35 119.3(3)
C39 C40 C41 120.1(3)
C35 C40 C41 120.7(3)
N6 C41 C40 110.3(3)
N6 C41 H41A 109.6
C40 C41 H41A 109.6
N6 C41 H41B 109.6
C40 C41 H41B 109.6
H41A C41 H41B 108.1
C43 C42 N6 107.1(3)
C43 C42 H42 126.5
N6 C42 H42 126.5
C42 C43 N7 107.2(3)
C42 C43 H43 126.4
N7 C43 H43 126.4
N6 C44 N7 103.2(3)
N6 C44 Y1 131.4(2)
N7 C44 Y1 122.6(2)
C46 C45 C50 120.8(3)
C46 C45 N7 117.5(3)
C50 C45 N7 121.6(3)
C47 C46 C45 122.3(4)
C47 C46 H46 118.8
C45 C46 H46 118.8
C46 C47 C48 117.3(3)
C46 C47 C51 121.3(4)
C48 C47 C51 121.4(4)
C47 C48 C49 121.6(4)
C47 C48 H48 119.2
C49 C48 H48 119.2
C48 C49 C50 122.3(4)
C48 C49 H49 118.8
C50 C49 H49 118.8
N8 C50 C45 123.2(3)
N8 C50 C49 121.2(3)
C45 C50 C49 115.5(3)
C47 C51 H51A 109.5
C47 C51 H51B 109.5
H51A C51 H51B 109.5
C47 C51 H51C 109.5
H51A C51 H51C 109.5
H51B C51 H51C 109.5
C53 C52 C57 116.1(3)
C53 C52 N8 119.9(3)
C57 C52 N8 124.0(3)
C54 C53 C52 122.4(3)
C54 C53 H53 118.8
C52 C53 H53 118.8
C53 C54 C55 121.1(3)
C53 C54 H54 119.4
C55 C54 H54 119.4
C56 C55 C54 117.4(3)
C56 C55 C58 121.0(4)
C54 C55 C58 121.7(4)
C55 C56 C57 122.4(3)
C55 C56 H56 118.8
C57 C56 H56 118.8
C56 C57 C52 120.5(3)
C56 C57 N9 117.2(3)
C52 C57 N9 122.2(3)
C55 C58 H58A 109.5
C55 C58 H58B 109.5
H58A C58 H58B 109.5
C55 C58 H58C 109.5
H58A C58 H58C 109.5
H58B C58 H58C 109.5
C60 C59 N9 107.3(3)
C60 C59 H59 126.3
N9 C59 H59 126.3
C59 C60 N10 106.7(3)
C59 C60 H60 126.7
N10 C60 H60 126.7
N10 C61 N9 103.2(3)
N10 C61 Y1 132.2(2)
N9 C61 Y1 122.0(2)
N10 C62 C63 114.5(3)
N10 C62 H62A 108.6
C63 C62 H62A 108.6
N10 C62 H62B 108.6
C63 C62 H62B 108.6
H62A C62 H62B 107.6
C68 C63 C64 118.3(3)
C68 C63 C62 118.6(3)
C64 C63 C62 123.0(3)
C63 C64 C65 120.5(4)
C63 C64 H64 119.7
C65 C64 H64 119.7
C66 C65 C64 120.4(4)
C66 C65 H65 119.8
C64 C65 H65 119.8
C67 C66 C65 119.3(4)
C67 C66 H66 120.3
C65 C66 H66 120.3
C66 C67 C68 120.5(4)
C66 C67 H67 119.8
C68 C67 H67 119.8
C67 C68 C63 121.0(4)
C67 C68 H68 119.5
C63 C68 H68 119.5
Si1 C69 H69A 109.5
Si1 C69 H69B 109.5
H69A C69 H69B 109.5
Si1 C69 H69C 109.5
H69A C69 H69C 109.5
H69B C69 H69C 109.5
Si1 C70 H70A 109.5
Si1 C70 H70B 109.5
H70A C70 H70B 109.5
Si1 C70 H70C 109.5
H70A C70 H70C 109.5
H70B C70 H70C 109.5
Si1 C71 H71A 109.5
Si1 C71 H71B 109.5
H71A C71 H71B 109.5
Si1 C71 H71C 109.5
H71A C71 H71C 109.5
H71B C71 H71C 109.5
Si2 C72 H72A 109.5
Si2 C72 H72B 109.5
H72A C72 H72B 109.5
Si2 C72 H72C 109.5
H72A C72 H72C 109.5
H72B C72 H72C 109.5
Si2 C73 H73A 109.5
Si2 C73 H73B 109.5
H73A C73 H73B 109.5
Si2 C73 H73C 109.5
H73A C73 H73C 109.5
H73B C73 H73C 109.5
Si2 C74 H74A 109.5
Si2 C74 H74B 109.5
H74A C74 H74B 109.5
Si2 C74 H74C 109.5
H74A C74 H74C 109.5
H74B C74 H74C 109.5
Si3 C75 H75A 109.5
Si3 C75 H75B 109.5
H75A C75 H75B 109.5
Si3 C75 H75C 109.5
H75A C75 H75C 109.5
H75B C75 H75C 109.5
Si3 C76 H76A 109.5
Si3 C76 H76B 109.5
H76A C76 H76B 109.5
Si3 C76 H76C 109.5
H76A C76 H76C 109.5
H76B C76 H76C 109.5
Si3 C77 H77A 109.5
Si3 C77 H77B 109.5
H77A C77 H77B 109.5
Si3 C77 H77C 109.5
H77A C77 H77C 109.5
H77B C77 H77C 109.5
Si4 C78 H78A 109.5
Si4 C78 H78B 109.5
H78A C78 H78B 109.5
Si4 C78 H78C 109.5
H78A C78 H78C 109.5
H78B C78 H78C 109.5
Si4 C79 H79A 109.5
Si4 C79 H79B 109.5
H79A C79 H79B 109.5
Si4 C79 H79C 109.5
H79A C79 H79C 109.5
H79B C79 H79C 109.5
Si4 C80 H80A 109.5
Si4 C80 H80B 109.5
H80A C80 H80B 109.5
Si4 C80 H80C 109.5
H80A C80 H80C 109.5
H80B C80 H80C 109.5
Si5 C81 H81A 109.5
Si5 C81 H81B 109.5
H81A C81 H81B 109.5
Si5 C81 H81C 109.5
H81A C81 H81C 109.5
H81B C81 H81C 109.5
Si5 C82 H82A 109.5
Si5 C82 H82B 109.5
H82A C82 H82B 109.5
Si5 C82 H82C 109.5
H82A C82 H82C 109.5
H82B C82 H82C 109.5
Si5 C83 H83A 109.5
Si5 C83 H83B 109.5
H83A C83 H83B 109.5
Si5 C83 H83C 109.5
H83A C83 H83C 109.5
H83B C83 H83C 109.5
Si6 C84 H84A 109.5
Si6 C84 H84B 109.5
H84A C84 H84B 109.5
Si6 C84 H84C 109.5
H84A C84 H84C 109.5
H84B C84 H84C 109.5
Si6 C85 H85A 109.5
Si6 C85 H85B 109.5
H85A C85 H85B 109.5
Si6 C85 H85C 109.5
H85A C85 H85C 109.5
H85B C85 H85C 109.5
Si6 C86 H86A 109.5
Si6 C86 H86B 109.5
H86A C86 H86B 109.5
Si6 C86 H86C 109.5
H86A C86 H86C 109.5
H86B C86 H86C 109.5
C10 N1 C8 111.6(3)
C10 N1 C7 124.8(3)
C8 N1 C7 123.3(3)
C10 N2 C9 111.7(3)
C10 N2 C11 125.3(2)
C9 N2 C11 123.0(2)
C18 N3 C16 113.2(2)
C18 N3 Y1 121.16(17)
C16 N3 Y1 125.62(15)
C27 N4 C25 110.9(3)
C27 N4 C23 125.7(3)
C25 N4 C23 123.3(3)
C27 N5 C26 111.4(3)
C27 N5 C28 124.4(3)
C26 N5 C28 124.1(3)
C44 N6 C42 111.3(3)
C44 N6 C41 124.8(3)
C42 N6 C41 123.7(3)
C44 N7 C43 111.3(3)
C44 N7 C45 126.1(3)
C43 N7 C45 122.6(3)
C50 N8 C52 115.3(2)
C50 N8 Y1 123.60(19)
C52 N8 Y1 121.05(19)
C61 N9 C59 111.1(3)
C61 N9 C57 125.9(3)
C59 N9 C57 123.0(3)
C61 N10 C60 111.6(3)
C61 N10 C62 123.7(3)
C60 N10 C62 124.6(3)
Si2 N11 Si1 120.59(15)
Si2 N11 Y2 122.18(13)
Si1 N11 Y2 116.83(13)
Si3 N12 Si4 118.98(16)
Si3 N12 Y2 126.37(14)
Si4 N12 Y2 114.41(14)
Si5 N13 Si6 120.12(16)
Si5 N13 Y2 125.74(15)
Si6 N13 Y2 113.97(14)
N11 Si1 C69 110.62(16)
N11 Si1 C71 112.54(16)
C69 Si1 C71 107.2(2)
N11 Si1 C70 116.22(16)
C69 Si1 C70 103.95(17)
C71 Si1 C70 105.6(2)
N11 Si2 C74 112.06(16)
N11 Si2 C72 115.12(16)
C74 Si2 C72 103.7(2)
N11 Si2 C73 113.79(17)
C74 Si2 C73 106.2(2)
C72 Si2 C73 105.1(2)
N12 Si3 C76 113.38(19)
N12 Si3 C77 114.27(17)
C76 Si3 C77 106.2(2)
N12 Si3 C75 111.31(16)
C76 Si3 C75 106.6(2)
C77 Si3 C75 104.4(2)
N12 Si4 C80 110.78(17)
N12 Si4 C78 112.35(18)
C80 Si4 C78 106.9(2)
N12 Si4 C79 113.88(18)
C80 Si4 C79 105.5(2)
C78 Si4 C79 107.0(3)
N13 Si5 C81 110.82(18)
N13 Si5 C82 113.67(18)
C81 Si5 C82 108.9(3)
N13 Si5 C83 115.5(2)
C81 Si5 C83 103.8(3)
C82 Si5 C83 103.4(2)
N13 Si6 C84 113.38(19)
N13 Si6 C86 110.81(16)
C84 Si6 C86 106.4(2)
N13 Si6 C85 114.93(18)
C84 Si6 C85 105.9(2)
C86 Si6 C85 104.7(2)
N3 Y1 N8 176.27(8)
N3 Y1 C44 108.01(9)
N8 Y1 C44 75.62(10)
N3 Y1 C61 100.04(9)
N8 Y1 C61 76.27(9)
C44 Y1 C61 151.51(11)
N3 Y1 C27 76.94(9)
N8 Y1 C27 104.12(10)
C44 Y1 C27 90.86(10)
C61 Y1 C27 100.38(10)
N3 Y1 C10 76.06(9)
N8 Y1 C10 102.89(9)
C44 Y1 C10 96.28(10)
C61 Y1 C10 85.52(9)
C27 Y1 C10 152.98(10)
N12 Y2 N11 114.31(9)
N12 Y2 N13 115.99(10)
N11 Y2 N13 113.47(9)
N12 Y2 Cl1 100.84(7)
N11 Y2 Cl1 103.18(7)
N13 Y2 Cl1 106.99(7)

loop_
_geom_bond_atom_site_label_1
_geom_bond_atom_site_label_2
_geom_bond_distance
C11 C12 1.3900
C11 C16 1.3900
C11 N2 1.426(3)
C12 C13 1.3900
C12 H12 0.9300
C13 C14 1.3900
C13 C17 1.541(3)
C14 C15 1.3900
C14 H14 0.9300
C15 C16 1.3900
C15 H15 0.9300
C16 N3 1.449(3)
C6 C5 1.3900
C6 C1 1.3900
C6 C7 1.490(4)
C5 C4 1.3900
C5 H5 0.9300
C4 C3 1.3900
C4 H4 0.9300
C3 C2 1.3900
C3 H3 0.9300
C2 C1 1.3900
C2 H2 0.9300
C1 H1 0.9300
C7 N1 1.461(4)
C7 H7A 0.9700
C7 H7B 0.9700
C8 C9 1.325(4)
C8 N1 1.369(4)
C8 H8 0.9300
C9 N2 1.371(4)
C9 H9 0.9300
C10 N1 1.363(3)
C10 N2 1.367(3)
C10 Y1 2.520(3)
C17 H17A 0.9600
C17 H17B 0.9600
C17 H17C 0.9600
C18 C23 1.402(4)
C18 C19 1.409(4)
C18 N3 1.413(3)
C19 C20 1.371(4)
C19 H19 0.9300
C20 C21 1.378(4)
C20 H20 0.9300
C21 C22 1.368(4)
C21 C24 1.525(4)
C22 C23 1.399(4)
C22 H22 0.9300
C23 N4 1.436(4)
C24 H24A 0.9600
C24 H24B 0.9600
C24 H24C 0.9600
C25 C26 1.320(5)
C25 N4 1.379(4)
C25 H25 0.9300
C26 N5 1.379(4)
C26 H26 0.9300
C27 N5 1.358(4)
C27 N4 1.367(4)
C27 Y1 2.516(3)
C28 N5 1.470(4)
C28 C29 1.508(4)
C28 H28A 0.9700
C28 H28B 0.9700
C29 C30 1.360(5)
C29 C34 1.375(5)
C30 C31 1.390(6)
C30 H30 0.9300
C31 C32 1.338(6)
C31 H31 0.9300
C32 C33 1.362(7)
C32 H32 0.9300
C33 C34 1.379(6)
C33 H33 0.9300
C34 H34 0.9300
C35 C36 1.376(5)
C35 C40 1.389(4)
C35 H35 0.9300
C36 C37 1.377(5)
C36 H36 0.9300
C37 C38 1.370(5)
C37 H37 0.9300
C38 C39 1.383(5)
C38 H38 0.9300
C39 C40 1.360(4)
C39 H39 0.9300
C40 C41 1.501(4)
C41 N6 1.467(4)
C41 H41A 0.9700
C41 H41B 0.9700
C42 C43 1.319(5)
C42 N6 1.383(4)
C42 H42 0.9300
C43 N7 1.380(4)
C43 H43 0.9300
C44 N6 1.360(4)
C44 N7 1.362(4)
C44 Y1 2.510(3)
C45 C46 1.393(4)
C45 C50 1.403(4)
C45 N7 1.435(4)
C46 C47 1.371(5)
C46 H46 0.9300
C47 C48 1.374(5)
C47 C51 1.524(5)
C48 C49 1.374(5)
C48 H48 0.9300
C49 C50 1.404(4)
C49 H49 0.9300
C50 N8 1.401(4)
C51 H51A 0.9600
C51 H51B 0.9600
C51 H51C 0.9600
C52 C53 1.393(4)
C52 C57 1.393(4)
C52 N8 1.417(4)
C53 C54 1.370(4)
C53 H53 0.9300
C54 C55 1.378(5)
C54 H54 0.9300
C55 C56 1.363(5)
C55 C58 1.529(5)
C56 C57 1.391(4)
C56 H56 0.9300
C57 N9 1.431(4)
C58 H58A 0.9600
C58 H58B 0.9600
C58 H58C 0.9600
C59 C60 1.325(4)
C59 N9 1.380(4)
C59 H59 0.9300
C60 N10 1.384(4)
C60 H60 0.9300
C61 N10 1.356(4)
C61 N9 1.366(4)
C61 Y1 2.513(3)
C62 N10 1.464(4)
C62 C63 1.503(4)
C62 H62A 0.9700
C62 H62B 0.9700
C63 C68 1.372(4)
C63 C64 1.376(4)
C64 C65 1.378(5)
C64 H64 0.9300
C65 C66 1.365(6)
C65 H65 0.9300
C66 C67 1.360(6)
C66 H66 0.9300
C67 C68 1.371(5)
C67 H67 0.9300
C68 H68 0.9300
C69 Si1 1.863(4)
C69 H69A 0.9600
C69 H69B 0.9600
C69 H69C 0.9600
C70 Si1 1.880(3)
C70 H70A 0.9600
C70 H70B 0.9600
C70 H70C 0.9600
C71 Si1 1.873(4)
C71 H71A 0.9600
C71 H71B 0.9600
C71 H71C 0.9600
C72 Si2 1.867(4)
C72 H72A 0.9600
C72 H72B 0.9600
C72 H72C 0.9600
C73 Si2 1.869(4)
C73 H73A 0.9600
C73 H73B 0.9600
C73 H73C 0.9600
C74 Si2 1.857(4)
C74 H74A 0.9600
C74 H74B 0.9600
C74 H74C 0.9600
C75 Si3 1.882(4)
C75 H75A 0.9600
C75 H75B 0.9600
C75 H75C 0.9600
C76 Si3 1.870(4)
C76 H76A 0.9600
C76 H76B 0.9600
C76 H76C 0.9600
C77 Si3 1.881(4)
C77 H77A 0.9600
C77 H77B 0.9600
C77 H77C 0.9600
C78 Si4 1.876(5)
C78 H78A 0.9600
C78 H78B 0.9600
C78 H78C 0.9600
C79 Si4 1.878(4)
C79 H79A 0.9600
C79 H79B 0.9600
C79 H79C 0.9600
C80 Si4 1.868(4)
C80 H80A 0.9600
C80 H80B 0.9600
C80 H80C 0.9600
C81 Si5 1.842(5)
C81 H81A 0.9600
C81 H81B 0.9600
C81 H81C 0.9600
C82 Si5 1.864(4)
C82 H82A 0.9600
C82 H82B 0.9600
C82 H82C 0.9600
C83 Si5 1.882(5)
C83 H83A 0.9600
C83 H83B 0.9600
C83 H83C 0.9600
C84 Si6 1.854(4)
C84 H84A 0.9600
C84 H84B 0.9600
C84 H84C 0.9600
C85 Si6 1.887(4)
C85 H85A 0.9600
C85 H85B 0.9600
C85 H85C 0.9600
C86 Si6 1.879(4)
C86 H86A 0.9600
C86 H86B 0.9600
C86 H86C 0.9600
Cl1 Y2 2.5715(10)
N3 Y1 2.308(2)
N8 Y1 2.327(2)
N11 Si2 1.710(3)
N11 Si1 1.718(3)
N11 Y2 2.272(2)
N12 Si3 1.708(3)
N12 Si4 1.717(3)
N12 Y2 2.254(3)
N13 Si5 1.708(3)
N13 Si6 1.716(3)
N13 Y2 2.273(3)

loop_
_platon_squeeze_void_nr
_platon_squeeze_void_average_x
_platon_squeeze_void_average_y
_platon_squeeze_void_average_z
_platon_squeeze_void_volume
_platon_squeeze_void_count_electrons
_platon_squeeze_void_content
1 0.163 0.590 0.765 13 1 ' '
2 0.475 0.270 0.728 231 45 ' '
3 0.525 0.730 0.272 231 45 ' '
4 0.837 0.410 0.235 13 1 ' '
